data_2018152
loop_
_publ_author_name
'Fernandes, William B.'
'Arag\~ao, Angelo Q.'
'Martins, Felipe T.'
'Noda-Perez, Caridad'
'Lariucci, Carlito'
'Napolitano, Hamilton B.'

_publ_section_title
;
 The discrete role of chlorine substitutions in the conformation and
 supramolecular architecture of arylsulfonamides
;
_journal_coeditor_code SF3150
_journal_issue 7
_journal_name_full 'Acta Crystallographica Section C'
_journal_page_first o226
_journal_page_last o229
_journal_paper_doi 10.1107/S0108270111019196
_journal_volume 67
_journal_year 2011
_chemical_formula_iupac 'C14 H11 Cl2 N1 O3 S1'
_chemical_formula_moiety 'C14 H11 Cl2 N1 O3 S1'
_chemical_formula_sum 'C14 H11 Cl2 N O3 S'
_chemical_formula_weight 344.2
_chemical_name_systematic
;
<i>N</i>-(4-acetylphenyl)-2,5-dichlorobenzenesulfonamide
;
_space_group_crystal_system monoclinic
_space_group_IT_number 14
_space_group_name_Hall '-P 2ybc'
_space_group_name_H-M_alt 'P 1 21/c 1'
_symmetry_space_group_name_Hall '-P 2ybc'
_symmetry_space_group_name_H-M 'P 1 21/c 1'
_atom_sites_solution_hydrogens geom
_atom_sites_solution_primary direct
_atom_sites_solution_secondary difmap
_audit_creation_method 'WinGX routine CIF_UPDATE'
_cell_angle_alpha 90
_cell_angle_beta 120.1840(10)
_cell_angle_gamma 90
_cell_formula_units_Z 4
_cell_length_a 13.3622(2)
_cell_length_b 8.1542(2)
_cell_length_c 15.6845(3)
_cell_measurement_reflns_used 3123
_cell_measurement_temperature 293(2)
_cell_measurement_theta_max 26.373
_cell_measurement_theta_min 2.91
_cell_volume 1477.24(5)
_computing_cell_refinement 'SCALEPACK (Otwinowski & Minor, 1997)'
_computing_data_collection 'COLLECT (Nonius, 2000)'
_computing_data_reduction 'DENZO and SCALEPACK (Otwinowski & Minor, 1997)'
_computing_molecular_graphics 'ORTEP-3 for Windows (Farrugia, 1997) and Mercury (Macrae <i>et al.</i>, 2006)'
_computing_publication_material 'WinGX (Farrugia, 1999)'
_computing_structure_refinement 'SHELXL97 (Sheldrick, 2008)'
_computing_structure_solution 'SIR92 (Altomare <i>et al.</i>, 1993)'
_diffrn_ambient_temperature 293(2)
_diffrn_detector_area_resol_mean 9
_diffrn_measured_fraction_theta_full 0.98
_diffrn_measured_fraction_theta_max 0.98
_diffrn_measurement_device_type 'Nonius KappaCCD'
_diffrn_measurement_method 'CCD rotation images, thick slices'
_diffrn_radiation_monochromator graphite
_diffrn_radiation_type MoK\a
_diffrn_radiation_wavelength 0.71073
_diffrn_reflns_av_R_equivalents 0.0255
_diffrn_reflns_limit_h_max 16
_diffrn_reflns_limit_h_min -16
_diffrn_reflns_limit_k_max 10
_diffrn_reflns_limit_k_min -10
_diffrn_reflns_limit_l_max 19
_diffrn_reflns_limit_l_min -19
_diffrn_reflns_number 5653
_diffrn_reflns_theta_full 25
_diffrn_reflns_theta_max 26.37
_diffrn_reflns_theta_min 2.99
_exptl_absorpt_coefficient_mu 0.588
_exptl_absorpt_correction_type none
_exptl_crystal_colour colourless
_exptl_crystal_density_diffrn 1.548
_exptl_crystal_density_method 'not measured'
_exptl_crystal_description prism
_exptl_crystal_F_000 704
_exptl_crystal_size_max 0.4
_exptl_crystal_size_mid 0.35
_exptl_crystal_size_min 0.25
_refine_diff_density_max 0.385
_refine_diff_density_min -0.508
_refine_ls_extinction_coef 0.090(10)
_refine_ls_extinction_method 'SHELXL97 (Sheldrick, 2008)'
_refine_ls_goodness_of_fit_ref 1.083
_refine_ls_hydrogen_treatment mixed
_refine_ls_matrix_type full
_refine_ls_number_parameters 195
_refine_ls_number_reflns 2972
_refine_ls_number_restraints 0
_refine_ls_restrained_S_all 1.083
_refine_ls_R_factor_all 0.0579
_refine_ls_R_factor_gt 0.049
_refine_ls_shift/su_max 0
_refine_ls_shift/su_mean 0
_refine_ls_structure_factor_coef Fsqd
_refine_ls_weighting_details 'calc w=1/[\s^2^(Fo^2^)+(0.0933P)^2^+0.2084P] where P=(Fo^2^+2Fc^2^)/3'
_refine_ls_weighting_scheme calc
_refine_ls_wR_factor_ref 0.1441
_reflns_number_gt 2463
_reflns_number_total 2972
_reflns_threshold_expression I>2\s(I)
_cod_data_source_file sf3150.cif
_cod_data_source_block II
_cod_database_code 2018152
_cod_database_fobs_code 2018152

loop_
_space_group_symop_operation_xyz
'x, y, z'
'-x, y+1/2, -z+1/2'
'-x, -y, -z'
'x, -y-1/2, z-1/2'

loop_
_atom_site_type_symbol
_atom_site_label
_atom_site_fract_x
_atom_site_fract_y
_atom_site_fract_z
_atom_site_U_iso_or_equiv
_atom_site_adp_type
_atom_site_calc_flag
_atom_site_refinement_flags
_atom_site_occupancy
_atom_site_disorder_assembly
_atom_site_disorder_group
S S1 0.79530(4) 0.83233(6) 0.05550(4) 0.0488(2) Uani d . 1 . .
O O1 0.78207(15) 1.0059(2) 0.04572(12) 0.0646(5) Uani d . 1 . .
O O2 0.86360(12) 0.7506(2) 0.02183(11) 0.0587(4) Uani d . 1 . .
O O3 0.86046(18) 0.0499(2) 0.30593(13) 0.0757(5) Uani d . 1 . .
Cl Cl1 0.58980(6) 0.88625(9) 0.11029(5) 0.0732(3) Uani d . 1 . .
Cl Cl2 0.50412(8) 0.43227(11) -0.23775(6) 0.0994(3) Uani d . 1 . .
N N1 0.84773(16) 0.7941(2) 0.17204(13) 0.0491(4) Uani d . 1 . .
H H1 0.843(2) 0.873(3) 0.2009(19) 0.059 Uiso d . 1 . .
C C1 0.65667(17) 0.7376(2) -0.00887(14) 0.0468(4) Uani d . 1 . .
C C2 0.56785(19) 0.7677(3) 0.01157(17) 0.0547(5) Uani d . 1 . .
C C3 0.4597(2) 0.6985(3) -0.0476(2) 0.0668(7) Uani d . 1 . .
H H3 0.4001 0.7209 -0.035 0.08 Uiso calc R 1 . .
C C4 0.4394(2) 0.5974(3) -0.12460(18) 0.0665(6) Uani d . 1 . .
H H4 0.3666 0.5513 -0.1639 0.08 Uiso calc R 1 . .
C C5 0.5276(2) 0.5648(3) -0.14309(17) 0.0620(6) Uani d . 1 . .
C C6 0.63559(19) 0.6352(3) -0.08694(15) 0.0533(5) Uani d . 1 . .
H H6 0.6939 0.6141 -0.1014 0.064 Uiso calc R 1 . .
C C7 0.85437(16) 0.6392(2) 0.21386(14) 0.0431(4) Uani d . 1 . .
C C8 0.85919(17) 0.4930(3) 0.17005(15) 0.0490(5) Uani d . 1 . .
H H8 0.8599 0.4952 0.1111 0.059 Uiso calc R 1 . .
C C9 0.86294(18) 0.3449(2) 0.21407(15) 0.0486(5) Uani d . 1 . .
H H9 0.8649 0.2479 0.1838 0.058 Uiso calc R 1 . .
C C10 0.86377(17) 0.3386(2) 0.30333(14) 0.0445(4) Uani d . 1 . .
C C11 0.86201(18) 0.4858(3) 0.34761(14) 0.0502(5) Uani d . 1 . .
H H11 0.8647 0.4838 0.408 0.06 Uiso calc R 1 . .
C C12 0.85640(19) 0.6345(2) 0.30348(15) 0.0498(5) Uani d . 1 . .
H H12 0.854 0.7316 0.3335 0.06 Uiso calc R 1 . .
C C13 0.86630(18) 0.1773(2) 0.34830(15) 0.0505(5) Uani d . 1 . .
C C14 0.8753(2) 0.1724(3) 0.44720(19) 0.0639(6) Uani d . 1 . .
H H14A 0.885 0.0609 0.4698 0.096 Uiso calc R 1 . .
H H14B 0.8059 0.2167 0.4421 0.096 Uiso calc R 1 . .
H H14C 0.9406 0.2363 0.4932 0.096 Uiso calc R 1 . .

loop_
_atom_site_aniso_label
_atom_site_aniso_U_11
_atom_site_aniso_U_22
_atom_site_aniso_U_33
_atom_site_aniso_U_12
_atom_site_aniso_U_13
_atom_site_aniso_U_23
S1 0.0608(4) 0.0406(3) 0.0460(3) -0.0073(2) 0.0277(3) 0.00152(19)
O1 0.0927(12) 0.0398(9) 0.0597(9) -0.0103(7) 0.0371(9) 0.0049(7)
O2 0.0635(9) 0.0652(10) 0.0587(9) -0.0076(7) 0.0390(7) -0.0026(8)
O3 0.1229(15) 0.0365(8) 0.0684(10) -0.0005(9) 0.0487(10) -0.0052(8)
Cl1 0.0878(5) 0.0713(5) 0.0708(4) 0.0182(3) 0.0474(4) -0.0007(3)
Cl2 0.1377(7) 0.0885(6) 0.0706(5) -0.0490(5) 0.0513(5) -0.0308(4)
N1 0.0637(10) 0.0370(9) 0.0448(9) -0.0048(7) 0.0260(8) -0.0030(7)
C1 0.0541(10) 0.0386(10) 0.0468(10) 0.0006(8) 0.0248(8) 0.0066(8)
C2 0.0626(12) 0.0465(11) 0.0572(12) 0.0073(9) 0.0316(10) 0.0085(9)
C3 0.0570(13) 0.0652(15) 0.0787(16) 0.0075(11) 0.0345(12) 0.0177(13)
C4 0.0581(13) 0.0627(15) 0.0621(14) -0.0085(11) 0.0178(11) 0.0109(12)
C5 0.0752(14) 0.0516(13) 0.0490(11) -0.0115(11) 0.0237(11) 0.0024(10)
C6 0.0674(13) 0.0461(11) 0.0473(11) -0.0051(9) 0.0295(10) 0.0010(9)
C7 0.0463(9) 0.0388(10) 0.0408(9) -0.0029(7) 0.0193(8) -0.0011(7)
C8 0.0602(11) 0.0456(11) 0.0450(10) 0.0032(9) 0.0291(9) -0.0006(8)
C9 0.0597(11) 0.0400(10) 0.0490(11) 0.0047(8) 0.0295(9) -0.0045(8)
C10 0.0501(10) 0.0387(10) 0.0418(9) 0.0013(7) 0.0210(8) -0.0006(8)
C11 0.0680(12) 0.0417(11) 0.0441(10) 0.0016(9) 0.0306(10) -0.0019(8)
C12 0.0674(12) 0.0367(10) 0.0449(10) 0.0003(9) 0.0280(9) -0.0038(8)
C13 0.0582(11) 0.0389(11) 0.0523(11) -0.0002(8) 0.0263(10) -0.0001(8)
C14 0.0894(17) 0.0458(12) 0.0682(15) -0.0013(11) 0.0484(13) 0.0057(10)

loop_
_atom_type_symbol
_atom_type_description
_atom_type_scat_dispersion_real
_atom_type_scat_dispersion_imag
_atom_type_scat_source
C C 0.0033 0.0016 'International Tables Vol C Tables 4.2.6.8 and 6.1.1.4'
H H 0 0 'International Tables Vol C Tables 4.2.6.8 and 6.1.1.4'
O O 0.0106 0.006 'International Tables Vol C Tables 4.2.6.8 and 6.1.1.4'
Cl Cl 0.1484 0.1585 'International Tables Vol C Tables 4.2.6.8 and 6.1.1.4'
S S 0.1246 0.1234 'International Tables Vol C Tables 4.2.6.8 and 6.1.1.4'
N N 0.0061 0.0033 'International Tables Vol C Tables 4.2.6.8 and 6.1.1.4'

loop_
_geom_angle_atom_site_label_1
_geom_angle_atom_site_label_2
_geom_angle_atom_site_label_3
_geom_angle_site_symmetry_1
_geom_angle_site_symmetry_3
_geom_angle
_geom_angle_publ_flag
O1 S1 O2 . . 119.42(9) ?
O1 S1 N1 . . 105.75(9) ?
O2 S1 N1 . . 109.40(10) ?
O1 S1 C1 . . 109.44(10) ?
O2 S1 C1 . . 105.31(9) ?
N1 S1 C1 . . 106.97(9) ?
C7 N1 S1 . . 125.98(14) ?
C7 N1 H1 . . 117.2(19) ?
S1 N1 H1 . . 111.5(18) ?
C6 C1 C2 . . 119.26(19) ?
C6 C1 S1 . . 116.93(15) ?
C2 C1 S1 . . 123.71(16) ?
C3 C2 C1 . . 119.6(2) ?
C3 C2 Cl1 . . 118.68(18) ?
C1 C2 Cl1 . . 121.66(17) ?
C4 C3 C2 . . 120.8(2) ?
C4 C3 H3 . . 119.6 ?
C2 C3 H3 . . 119.6 ?
C3 C4 C5 . . 119.4(2) ?
C3 C4 H4 . . 120.3 ?
C5 C4 H4 . . 120.3 ?
C4 C5 C6 . . 121.1(2) ?
C4 C5 Cl2 . . 119.79(19) ?
C6 C5 Cl2 . . 119.1(2) ?
C5 C6 C1 . . 119.7(2) ?
C5 C6 H6 . . 120.2 ?
C1 C6 H6 . . 120.2 ?
C12 C7 C8 . . 119.47(18) ?
C12 C7 N1 . . 117.39(17) ?
C8 C7 N1 . . 123.14(18) ?
C9 C8 C7 . . 120.07(19) ?
C9 C8 H8 . . 120 ?
C7 C8 H8 . . 120 ?
C8 C9 C10 . . 120.99(18) ?
C8 C9 H9 . . 119.5 ?
C10 C9 H9 . . 119.5 ?
C11 C10 C9 . . 118.32(18) ?
C11 C10 C13 . . 121.92(18) ?
C9 C10 C13 . . 119.76(18) ?
C12 C11 C10 . . 121.18(18) ?
C12 C11 H11 . . 119.4 ?
C10 C11 H11 . . 119.4 ?
C11 C12 C7 . . 119.93(19) ?
C11 C12 H12 . . 120 ?
C7 C12 H12 . . 120 ?
O3 C13 C10 . . 121.2(2) ?
O3 C13 C14 . . 119.6(2) ?
C10 C13 C14 . . 119.16(18) ?
C13 C14 H14A . . 109.5 ?
C13 C14 H14B . . 109.5 ?
H14A C14 H14B . . 109.5 ?
C13 C14 H14C . . 109.5 ?
H14A C14 H14C . . 109.5 ?
H14B C14 H14C . . 109.5 ?

loop_
_geom_bond_atom_site_label_1
_geom_bond_atom_site_label_2
_geom_bond_site_symmetry_2
_geom_bond_distance
_geom_bond_publ_flag
S1 O1 . 1.4250(17) ?
S1 O2 . 1.4282(16) ?
S1 N1 . 1.6253(18) ?
S1 C1 . 1.780(2) ?
O3 C13 . 1.214(3) ?
Cl1 C2 . 1.721(2) ?
Cl2 C5 . 1.733(3) ?
N1 C7 . 1.406(3) ?
N1 H1 . 0.81(3) ?
C1 C6 . 1.389(3) ?
C1 C2 . 1.398(3) ?
C2 C3 . 1.385(4) ?
C3 C4 . 1.372(4) ?
C3 H3 . 0.93 ?
C4 C5 . 1.373(4) ?
C4 H4 . 0.93 ?
C5 C6 . 1.382(3) ?
C6 H6 . 0.93 ?
C7 C12 . 1.393(3) ?
C7 C8 . 1.394(3) ?
C8 C9 . 1.379(3) ?
C8 H8 . 0.93 ?
C9 C10 . 1.395(3) ?
C9 H9 . 0.93 ?
C10 C11 . 1.393(3) ?
C10 C13 . 1.485(3) ?
C11 C12 . 1.379(3) ?
C11 H11 . 0.93 ?
C12 H12 . 0.93 ?
C13 C14 . 1.495(3) ?
C14 H14A . 0.96 ?
C14 H14B . 0.96 ?
C14 H14C . 0.96 ?

loop_
_geom_hbond_atom_site_label_D
_geom_hbond_atom_site_label_H
_geom_hbond_atom_site_label_A
_geom_hbond_site_symmetry_A
_geom_hbond_distance_DH
_geom_hbond_distance_HA
_geom_hbond_distance_DA
_geom_hbond_angle_DHA
N1 H1 O3 1_565 0.81(3) 2.11(3) 2.903(2) 166(2)
C12 H12 O3 1_565 0.93 2.64 3.388(2) 137

loop_
_geom_torsion_atom_site_label_1
_geom_torsion_atom_site_label_2
_geom_torsion_atom_site_label_3
_geom_torsion_atom_site_label_4
_geom_torsion_site_symmetry_1
_geom_torsion_site_symmetry_2
_geom_torsion_site_symmetry_3
_geom_torsion_site_symmetry_4
_geom_torsion
_geom_torsion_publ_flag
O1 S1 N1 C7 . . . . 166.97(17) ?
O2 S1 N1 C7 . . . . -63.21(19) ?
C1 S1 N1 C7 . . . . 50.4(2) ?
O1 S1 C1 C6 . . . . 117.80(16) ?
O2 S1 C1 C6 . . . . -11.75(18) ?
N1 S1 C1 C6 . . . . -128.08(16) ?
O1 S1 C1 C2 . . . . -58.62(19) ?
O2 S1 C1 C2 . . . . 171.84(17) ?
N1 S1 C1 C2 . . . . 55.51(19) ?
C6 C1 C2 C3 . . . . -1.6(3) ?
S1 C1 C2 C3 . . . . 174.78(17) ?
C6 C1 C2 Cl1 . . . . 177.22(16) ?
S1 C1 C2 Cl1 . . . . -6.4(3) ?
C1 C2 C3 C4 . . . . 1.6(4) ?
Cl1 C2 C3 C4 . . . . -177.18(19) ?
C2 C3 C4 C5 . . . . -0.1(4) ?
C3 C4 C5 C6 . . . . -1.5(4) ?
C3 C4 C5 Cl2 . . . . 178.01(19) ?
C4 C5 C6 C1 . . . . 1.6(3) ?
Cl2 C5 C6 C1 . . . . -177.96(16) ?
C2 C1 C6 C5 . . . . 0.0(3) ?
S1 C1 C6 C5 . . . . -176.60(16) ?
S1 N1 C7 C12 . . . . -154.54(17) ?
S1 N1 C7 C8 . . . . 25.6(3) ?
C12 C7 C8 C9 . . . . 1.7(3) ?
N1 C7 C8 C9 . . . . -178.51(19) ?
C7 C8 C9 C10 . . . . -1.0(3) ?
C8 C9 C10 C11 . . . . -0.7(3) ?
C8 C9 C10 C13 . . . . 179.22(19) ?
C9 C10 C11 C12 . . . . 1.7(3) ?
C13 C10 C11 C12 . . . . -178.17(19) ?
C10 C11 C12 C7 . . . . -1.1(3) ?
C8 C7 C12 C11 . . . . -0.6(3) ?
N1 C7 C12 C11 . . . . 179.53(18) ?
C11 C10 C13 O3 . . . . 175.3(2) ?
C9 C10 C13 O3 . . . . -4.6(3) ?
C11 C10 C13 C14 . . . . -4.2(3) ?
C9 C10 C13 C14 . . . . 175.9(2) ?
H1 N1 S1 O2 . . . . 143.6(19) ?
H1 N1 S1 O1 . . . . 13.8(19) ?
H1 N1 C7 C12 . . . . -3(2) ?
H1 N1 C7 C8 . . . . 177(2) ?
